data_1534451
loop_
_publ_author_name
'Ackermann, R.'
'Hirschle, C.'
'Rotter, H.W.'
'Thiele, G.'

_publ_section_title
;
 Mixed-valence thallium(I,III) bromides. The crystal structure of
 alpha-Tl2 Br3
;
_journal_name_full 'Zeitschrift fuer Anorganische und Allgemeine Chemie'
_journal_page_first 2675
_journal_page_last 2682
_journal_volume 628
_journal_year 2002
_chemical_formula_sum 'Br6 Tl4'
_chemical_name_systematic 'Tl3 (Tl Br6)'
_space_group_IT_number 15
_symmetry_space_group_name_Hall '-C 2yc'
_symmetry_space_group_name_H-M 'C 1 2/c 1'
_cell_angle_alpha 90
_cell_angle_beta 108.63
_cell_angle_gamma 90
_cell_formula_units_Z 32
_cell_length_a 26.763
_cell_length_b 15.311
_cell_length_c 27.375
_cell_volume 10629.629
_citation_journal_id_ASTM ZAACAB
_cod_data_source_file Ackermann_ZAACAB_2002_817.cif
_cod_data_source_block Br6Tl4
_cod_original_cell_volume 10629.63
_cod_database_code 1534451

loop_
_symmetry_equiv_pos_as_xyz
x,y,z
-x,y,-z+1/2
-x,-y,-z
x,-y,z-1/2
x+1/2,y+1/2,z
-x+1/2,y+1/2,-z+1/2
-x+1/2,-y+1/2,-z
x+1/2,-y+1/2,z-1/2

loop_
_atom_site_label
_atom_site_type_symbol
_atom_site_fract_x
_atom_site_fract_y
_atom_site_fract_z
_atom_site_occupancy
_atom_site_U_iso_or_equiv
Tl3 Tl+3 -0.24006 0.50085 0.2486 1 0.0
Br14 Br-1 0.16219 0.1558 -0.00194 1 0.0
Tl10 Tl+1 -0.42926 0.77767 -0.09165 1 0.0
Br7 Br-1 0.31493 0.9625 0.17912 1 0.0
Tl6 Tl+3 0.5 0.5 0 1 0.0
Br16 Br-1 0.34247 0.7387 0.07663 1 0.0
Br19 Br-1 0.05878 0.0213 0.09976 1 0.0
Tl9 Tl+1 -0.17517 0.46395 -0.09019 1 0.0
Br10 Br-1 0.20201 1.0326 0.31562 1 0.0
Br9 Br-1 0.20526 1.1275 0.18443 1 0.0
Tl11 Tl+1 -0.02441 0.21555 0.09201 1 0.0
Tl19 Tl+1 0.3157 0.25031 0.19042 1 0.0
Tl4 Tl+3 0.25 0.25 0 1 0.0
Br5 Br-1 0.55181 0.2645 0.18674 1 0.0
Br2 Br-1 0.4522 0.8532 0.18249 1 0.0
Br12 Br-1 0.31797 -0.1219 0.31272 1 0.0
Br23 Br-1 0.43049 0.862 0.00039 1 0.0
Tl8 Tl+1 0.12054 0.46142 0.41586 1 0.0
Tl15 Tl+1 0.0937 0.79331 0.08896 1 0.0
Tl18 Tl+1 0.12447 0.23634 0.09147 1 0.0
Tl12 Tl+1 -0.07449 0.46171 0.28036 1 0.0
Br3 Br-1 0.45139 0.5971 0.18137 1 0.0
Tl13 Tl+1 0.34693 0.49833 0.0923 1 0.0
Br1 Br-1 0.08087 0.2247 0.20902 1 0.0
Br11 Br-1 0.33123 0.122 0.29761 1 0.0
Br13 Br-1 0.23839 0.3502 0.07758 1 0.0
Br6 Br-1 0.42056 0.359 0.18124 1 0.0
Br8 Br-1 0.18699 0.88 0.2004 1 0.0
Tl1 Tl+3 0 0.22383 0.25 1 0.0
Br18 Br-1 0.20619 0.7616 0.07831 1 0.0
Tl2 Tl+3 0.5 0.23408 0.25 1 0.0
Tl5 Tl+3 0.25 0.75 0 1 0.0
Br24 Br-1 0.5207 1.0257 0.0991 1 0.0
Br4 Br-1 0.43516 0.1081 0.19461 1 0.0
Tl14 Tl+1 0.29815 0.74988 0.19743 1 0.0
Br22 Br-1 0.08881 0.3978 0.01447 1 0.0
Tl17 Tl+1 0.08162 -0.005 0.22486 1 0.0
Br17 Br-1 0.23903 0.57028 0.00096 1 0.0
Tl16 Tl+1 0.20281 -0.01042 0.08502 1 0.0
Tl7 Tl+3 0.5 0 0 1 0.0
Br20 Br-1 -0.02295 -0.1689 0.01439 1 0.0
Br15 Br-1 0.30854 0.1422 0.07694 1 0.0
Br21 Br-1 -0.09051 0.0672 0.01419 1 0.0
